data_2014818
loop_
_publ_author_name
'M. Enriqueta D\'iaz de Vivar'
'Miguel Angel Harvey'
'Mar\'ia Teresa Garland'
'Sergio Baggio'
'Ricardo Baggio'

_publ_section_title
;
 Two Cd and Hg peroxodisulfate complexes with aromatic amines
;
_journal_issue 5
_journal_name_full 'Acta Crystallographica Section C'
_journal_page_first m240
_journal_page_last m244
_journal_paper_doi 10.1107/S0108270105009273
_journal_volume 61
_journal_year 2005
_chemical_formula_iupac '[Hg (C10 H8 N2)2 (O8 S2)] , 0.4H2 O'
_chemical_formula_moiety 'C20 H16 Hg N4 O8 S2 , 0.4H2 O'
_chemical_formula_sum 'C20 H16.8 Hg N4 O8.4 S2'
_chemical_formula_weight 712.28
_chemical_name_systematic
;
catena-poly[[[bis(2,2'-bipyridine-\k^2^N,N')mercury(II)]-\m-peroxodisulfato-
\k^2^O:O'] 0.4-hydrate]
;
_space_group_IT_number 14
_symmetry_cell_setting monoclinic
_symmetry_space_group_name_Hall '-P 2yn'
_symmetry_space_group_name_H-M 'P 1 21/n 1'
_atom_sites_solution_hydrogens geom
_atom_sites_solution_primary direct
_atom_sites_solution_secondary difmap
_audit_creation_method SHELXL97
_cell_angle_alpha 90.00
_cell_angle_beta 103.689(15)
_cell_angle_gamma 90.00
_cell_formula_units_Z 4
_cell_length_a 7.3340(11)
_cell_length_b 30.125(6)
_cell_length_c 10.4340(17)
_cell_measurement_reflns_used 2344
_cell_measurement_temperature 297(2)
_cell_measurement_theta_max 22.65
_cell_measurement_theta_min 3.12
_cell_volume 2239.8(7)
_computing_cell_refinement 'SAINT-NT (Bruker, 2000)'
_computing_data_collection 'SMART-NT (Bruker, 2001)'
_computing_data_reduction SAINT-NT
_computing_molecular_graphics 'XP in SHELXTL-PC (Sheldrick, 1994)'
_computing_publication_material SHELXL97
_computing_structure_refinement 'SHELXL97 (Sheldrick, 1997)'
_computing_structure_solution 'SHELXS97 (Sheldrick, 1997)'
_diffrn_ambient_temperature 297(2)
_diffrn_measured_fraction_theta_full 0.996
_diffrn_measured_fraction_theta_max 0.908
_diffrn_measurement_device_type 'Bruker SMART CCD area-detector'
_diffrn_measurement_method '\f and \w'
_diffrn_radiation_monochromator graphite
_diffrn_radiation_source 'fine-focus sealed tube'
_diffrn_radiation_type MoK\a
_diffrn_radiation_wavelength 0.71073
_diffrn_reflns_av_R_equivalents 0.0330
_diffrn_reflns_av_sigmaI/netI 0.0400
_diffrn_reflns_limit_h_max 9
_diffrn_reflns_limit_h_min -9
_diffrn_reflns_limit_k_max 39
_diffrn_reflns_limit_k_min -37
_diffrn_reflns_limit_l_max 11
_diffrn_reflns_limit_l_min -13
_diffrn_reflns_number 13178
_diffrn_reflns_theta_full 25.00
_diffrn_reflns_theta_max 28.06
_diffrn_reflns_theta_min 2.12
_diffrn_standards_interval_time 0
_diffrn_standards_number 0
_exptl_absorpt_coefficient_mu 7.118
_exptl_absorpt_correction_T_max 0.50
_exptl_absorpt_correction_T_min 0.20
_exptl_absorpt_correction_type multi-scan
_exptl_absorpt_process_details '(SADABS; Sheldrick, 1996)'
_exptl_crystal_colour colourless
_exptl_crystal_density_diffrn 2.112
_exptl_crystal_density_meas ?
_exptl_crystal_density_method 'not measured'
_exptl_crystal_description needle
_exptl_crystal_F_000 1376
_exptl_crystal_size_max 0.50
_exptl_crystal_size_mid 0.20
_exptl_crystal_size_min 0.10
_refine_diff_density_max 1.411
_refine_diff_density_min -0.715
_refine_ls_extinction_method none
_refine_ls_goodness_of_fit_ref 0.840
_refine_ls_hydrogen_treatment mixed
_refine_ls_matrix_type full
_refine_ls_number_parameters 332
_refine_ls_number_reflns 4938
_refine_ls_number_restraints 4
_refine_ls_restrained_S_all 0.840
_refine_ls_R_factor_all 0.0368
_refine_ls_R_factor_gt 0.0279
_refine_ls_shift/su_max 0.012
_refine_ls_shift/su_mean 0.003
_refine_ls_structure_factor_coef Fsqd
_refine_ls_weighting_details 'calc w = 1/[\s^2^(Fo^2^)+(0.035P)^2^] where P=(Fo^2^+2Fc^2^)/3'
_refine_ls_weighting_scheme calc
_refine_ls_wR_factor_gt 0.0585
_refine_ls_wR_factor_ref 0.0613
_reflns_number_gt 4000
_reflns_number_total 4938
_reflns_threshold_expression I>2\s(I)
_cod_data_source_file ga1102.cif
_cod_data_source_block II
_cod_depositor_comments
;
The following automatic conversions were performed:

'_exptl_crystal_density_meas' value 'not measured' was changed to '?'
- the value is perceived as not measured.

Automatic conversion script
Id: cif_fix_values 3008 2015-01-20 13:52:24Z robertas 
;
_cod_original_sg_symbol_H-M 'P 21/n'
_cod_original_formula_sum 'C20 H16.80 Hg N4 O8.40 S2'
_cod_database_code 2014818
_cod_database_fobs_code 2014818

loop_
_symmetry_equiv_pos_as_xyz
'x, y, z'
'-x+1/2, y+1/2, -z+1/2'
'-x, -y, -z'
'x-1/2, -y-1/2, z-1/2'

loop_
_atom_site_label
_atom_site_fract_x
_atom_site_fract_y
_atom_site_fract_z
_atom_site_U_iso_or_equiv
_atom_site_adp_type
_atom_site_calc_flag
_atom_site_refinement_flags
_atom_site_occupancy
_atom_site_disorder_assembly
_atom_site_disorder_group
_atom_site_type_symbol
Hg1 0.58598(2) 0.134014(4) 0.411176(15) 0.03693(6) Uani d . 1 . . Hg
S1 0.11191(13) 0.13232(3) 0.40925(9) 0.0345(2) Uani d . 1 . . S
S2 -0.15321(16) 0.10384(3) 0.06340(10) 0.0411(2) Uani d . 1 . . S
O1 0.2183(4) 0.15490(9) 0.3295(3) 0.0469(7) Uani d . 1 . . O
O2 0.2204(4) 0.10251(9) 0.5050(3) 0.0495(7) Uani d . 1 . . O
O3 -0.0162(4) 0.16044(8) 0.4552(3) 0.0466(7) Uani d . 1 . . O
O4 -0.0180(4) 0.09509(7) 0.3123(2) 0.0384(6) Uani d . 1 . . O
O5 -0.1627(4) 0.11929(9) 0.2149(3) 0.0435(7) Uani d . 1 . . O
O6 0.0108(5) 0.12427(11) 0.0378(3) 0.0677(10) Uani d . 1 . . O
O7 -0.1519(5) 0.05695(9) 0.0632(3) 0.0673(9) Uani d . 1 . . O
O8 -0.3275(5) 0.12412(11) -0.0029(3) 0.0717(10) Uani d . 1 . . O
N1A 0.5151(4) 0.06822(9) 0.3137(3) 0.0349(7) Uani d . 1 . . N
N2A 0.7551(4) 0.08067(9) 0.5529(3) 0.0377(7) Uani d . 1 . . N
C1A 0.3953(6) 0.06403(14) 0.1958(4) 0.0440(10) Uani d . 1 . . C
H1AA 0.3278 0.0887 0.1576 0.053 Uiso calc R 1 . . H
C2A 0.3692(6) 0.02447(14) 0.1300(4) 0.0514(11) Uani d . 1 . . C
H2AA 0.2845 0.0223 0.0483 0.062 Uiso calc R 1 . . H
C3A 0.4693(6) -0.01192(13) 0.1856(5) 0.0492(11) Uani d . 1 . . C
H3AA 0.4566 -0.0389 0.1410 0.059 Uiso calc R 1 . . H
C4A 0.5899(6) -0.00806(12) 0.3095(4) 0.0426(10) Uani d . 1 . . C
H4AA 0.6555 -0.0327 0.3498 0.051 Uiso calc R 1 . . H
C5A 0.6120(5) 0.03268(11) 0.3727(4) 0.0331(8) Uani d . 1 . . C
C6A 0.7366(5) 0.03912(11) 0.5057(4) 0.0322(8) Uani d . 1 . . C
C7A 0.8301(6) 0.00434(12) 0.5800(4) 0.0394(9) Uani d . 1 . . C
H7AA 0.8168 -0.0244 0.5466 0.047 Uiso calc R 1 . . H
C8A 0.9421(6) 0.01231(13) 0.7029(4) 0.0468(10) Uani d . 1 . . C
H8AA 1.0046 -0.0109 0.7539 0.056 Uiso calc R 1 . . H
C9A 0.9608(6) 0.05524(13) 0.7497(4) 0.0475(10) Uani d . 1 . . C
H9AA 1.0372 0.0616 0.8323 0.057 Uiso calc R 1 . . H
C10A 0.8647(6) 0.08822(13) 0.6725(4) 0.0486(11) Uani d . 1 . . C
H10A 0.8762 0.1172 0.7045 0.058 Uiso calc R 1 . . H
N1B 0.5838(4) 0.20230(9) 0.3285(3) 0.0339(7) Uani d . 1 . . N
N2B 0.5553(4) 0.18388(9) 0.5769(3) 0.0364(7) Uani d . 1 . . N
C1B 0.5835(6) 0.20982(13) 0.2020(4) 0.0457(10) Uani d . 1 . . C
H1BA 0.5916 0.1857 0.1479 0.055 Uiso calc R 1 . . H
C2B 0.5717(7) 0.25141(14) 0.1495(4) 0.0553(12) Uani d . 1 . . C
H2BA 0.5697 0.2556 0.0609 0.066 Uiso calc R 1 . . H
C3B 0.5629(7) 0.28699(13) 0.2299(5) 0.0561(12) Uani d . 1 . . C
H3BA 0.5573 0.3157 0.1968 0.067 Uiso calc R 1 . . H
C4B 0.5625(6) 0.27972(12) 0.3599(4) 0.0432(10) Uani d . 1 . . C
H4BA 0.5560 0.3036 0.4152 0.052 Uiso calc R 1 . . H
C5B 0.5717(5) 0.23702(12) 0.4077(4) 0.0336(8) Uani d . 1 . . C
C6B 0.5667(5) 0.22705(11) 0.5458(4) 0.0340(8) Uani d . 1 . . C
C7B 0.5678(6) 0.25949(12) 0.6389(4) 0.0466(10) Uani d . 1 . . C
H7BA 0.5737 0.2893 0.6166 0.056 Uiso calc R 1 . . H
C8B 0.5601(7) 0.24782(13) 0.7644(4) 0.0574(12) Uani d . 1 . . C
H8BA 0.5622 0.2696 0.8280 0.069 Uiso calc R 1 . . H
C9B 0.5493(7) 0.20356(13) 0.7958(4) 0.0554(12) Uani d . 1 . . C
H9BA 0.5438 0.1949 0.8804 0.066 Uiso calc R 1 . . H
C10B 0.5468(6) 0.17285(13) 0.6996(4) 0.0466(10) Uani d . 1 . . C
H10B 0.5389 0.1430 0.7201 0.056 Uiso calc R 1 . . H
O1W 0.2977(19) 0.1213(5) -0.1050(15) 0.128(4) Uani d PD 0.3994(10) . . O
H1WA 0.27(2) 0.139(6) -0.054(17) 0.154 Uiso d PD 0.3994(10) . . H
H1WB 0.412(5) 0.118(6) -0.089(19) 0.154 Uiso d PD 0.3994(10) . . H

loop_
_atom_site_aniso_label
_atom_site_aniso_U_11
_atom_site_aniso_U_22
_atom_site_aniso_U_33
_atom_site_aniso_U_12
_atom_site_aniso_U_13
_atom_site_aniso_U_23
Hg1 0.04327(10) 0.02325(8) 0.04336(11) 0.00279(6) 0.00844(7) 0.00078(6)
S1 0.0390(6) 0.0278(5) 0.0351(5) 0.0003(4) 0.0054(4) -0.0021(4)
S2 0.0516(6) 0.0358(5) 0.0330(5) 0.0024(4) 0.0040(4) 0.0005(4)
O1 0.0392(16) 0.0450(15) 0.0570(19) -0.0038(13) 0.0124(14) 0.0051(14)
O2 0.0594(19) 0.0376(14) 0.0429(17) 0.0054(13) -0.0053(14) 0.0054(13)
O3 0.0510(18) 0.0391(15) 0.0501(18) 0.0054(13) 0.0131(14) -0.0085(13)
O4 0.0490(16) 0.0290(13) 0.0340(15) -0.0018(12) 0.0031(12) 0.0004(12)
O5 0.0371(16) 0.0517(15) 0.0402(17) 0.0106(13) 0.0065(13) -0.0001(14)
O6 0.072(2) 0.085(2) 0.050(2) -0.0136(18) 0.0240(19) -0.0036(18)
O7 0.101(3) 0.0375(16) 0.049(2) -0.0026(17) -0.0110(18) -0.0052(14)
O8 0.069(2) 0.077(2) 0.054(2) 0.0233(18) -0.0142(18) 0.0052(18)
N1A 0.0354(18) 0.0310(15) 0.0391(19) 0.0021(13) 0.0103(15) -0.0013(14)
N2A 0.0401(19) 0.0259(15) 0.045(2) 0.0010(13) 0.0054(15) -0.0023(14)
C1A 0.042(2) 0.046(2) 0.043(3) 0.0014(18) 0.007(2) 0.003(2)
C2A 0.052(3) 0.057(3) 0.044(3) -0.007(2) 0.010(2) -0.008(2)
C3A 0.058(3) 0.037(2) 0.055(3) -0.004(2) 0.018(2) -0.013(2)
C4A 0.043(2) 0.034(2) 0.053(3) 0.0008(17) 0.015(2) -0.0035(19)
C5A 0.032(2) 0.0304(18) 0.041(2) -0.0008(15) 0.0171(17) -0.0009(17)
C6A 0.031(2) 0.0288(18) 0.040(2) 0.0002(14) 0.0142(17) 0.0004(16)
C7A 0.048(2) 0.0273(18) 0.047(3) 0.0045(17) 0.018(2) 0.0050(18)
C8A 0.050(3) 0.044(2) 0.047(3) 0.0125(19) 0.014(2) 0.014(2)
C9A 0.043(2) 0.052(3) 0.044(3) 0.001(2) 0.003(2) 0.005(2)
C10A 0.052(3) 0.037(2) 0.054(3) -0.0051(19) 0.008(2) -0.006(2)
N1B 0.0344(18) 0.0281(15) 0.0388(19) 0.0045(13) 0.0079(14) 0.0019(14)
N2B 0.0454(19) 0.0287(15) 0.0334(18) -0.0009(13) 0.0063(15) 0.0022(14)
C1B 0.059(3) 0.038(2) 0.042(3) 0.0080(19) 0.014(2) -0.0005(19)
C2B 0.079(4) 0.051(3) 0.038(3) 0.011(2) 0.019(2) 0.010(2)
C3B 0.079(4) 0.037(2) 0.056(3) 0.012(2) 0.024(3) 0.014(2)
C4B 0.061(3) 0.030(2) 0.039(2) 0.0057(18) 0.012(2) 0.0018(18)
C5B 0.030(2) 0.0314(18) 0.037(2) 0.0026(15) 0.0044(16) 0.0011(16)
C6B 0.035(2) 0.0282(18) 0.037(2) 0.0015(15) 0.0058(17) 0.0015(16)
C7B 0.063(3) 0.032(2) 0.046(3) -0.0003(19) 0.014(2) -0.0017(19)
C8B 0.092(4) 0.041(2) 0.043(3) -0.002(2) 0.023(3) -0.009(2)
C9B 0.088(4) 0.039(2) 0.041(3) 0.000(2) 0.020(2) 0.005(2)
C10B 0.060(3) 0.039(2) 0.041(3) 0.0007(19) 0.011(2) 0.0069(19)
O1W 0.086(8) 0.159(13) 0.133(12) -0.015(9) 0.011(8) 0.047(10)

loop_
_atom_type_symbol
_atom_type_description
_atom_type_scat_dispersion_real
_atom_type_scat_dispersion_imag
_atom_type_scat_source
C C 0.0033 0.0016 'International Tables Vol C Tables 4.2.6.8 and 6.1.1.4'
H H 0.0000 0.0000 'International Tables Vol C Tables 4.2.6.8 and 6.1.1.4'
N N 0.0061 0.0033 'International Tables Vol C Tables 4.2.6.8 and 6.1.1.4'
O O 0.0106 0.0060 'International Tables Vol C Tables 4.2.6.8 and 6.1.1.4'
S S 0.1246 0.1234 'International Tables Vol C Tables 4.2.6.8 and 6.1.1.4'
Hg Hg -2.3894 9.2266 'International Tables Vol C Tables 4.2.6.8 and 6.1.1.4'

loop_
_geom_angle_atom_site_label_1
_geom_angle_atom_site_label_2
_geom_angle_atom_site_label_3
_geom_angle
_geom_angle_publ_flag
N1B Hg1 N1A 131.56(12) ?
N1B Hg1 N2A 146.65(11) ?
N1A Hg1 N2A 73.05(11) ?
N1B Hg1 N2B 72.59(10) ?
N1A Hg1 N2B 148.59(11) ?
N2A Hg1 N2B 95.93(11) ?
N1B Hg1 O1 75.40(9) ?
N1A Hg1 O1 87.47(10) ?
N2A Hg1 O1 134.53(9) ?
N2B Hg1 O1 79.65(10) ?
O3 S1 O2 115.92(18) y
O3 S1 O1 113.78(17) y
O2 S1 O1 114.27(17) y
O3 S1 O4 106.13(15) y
O2 S1 O4 98.38(15) y
O1 S1 O4 106.24(15) y
O7 S2 O6 115.1(2) y
O7 S2 O8 115.4(2) y
O6 S2 O8 114.7(2) y
O7 S2 O5 106.41(17) y
O6 S2 O5 106.43(17) y
O8 S2 O5 96.09(17) y
S1 O1 Hg1 110.17(15) ?
O5 O4 S1 107.62(17) ?
O4 O5 S2 109.31(18) ?
C1A N1A C5A 120.3(3) ?
C1A N1A Hg1 122.3(3) ?
C5A N1A Hg1 117.1(2) ?
C10A N2A C6A 119.3(3) ?
C10A N2A Hg1 126.0(3) ?
C6A N2A Hg1 114.7(3) ?
N1A C1A C2A 121.9(4) ?
N1A C1A H1AA 119.1 ?
C2A C1A H1AA 119.1 ?
C1A C2A C3A 119.2(4) ?
C1A C2A H2AA 120.4 ?
C3A C2A H2AA 120.4 ?
C2A C3A C4A 119.2(4) ?
C2A C3A H3AA 120.4 ?
C4A C3A H3AA 120.4 ?
C5A C4A C3A 119.7(4) ?
C5A C4A H4AA 120.1 ?
C3A C4A H4AA 120.1 ?
N1A C5A C4A 119.7(4) ?
N1A C5A C6A 117.7(3) ?
C4A C5A C6A 122.6(3) ?
N2A C6A C7A 120.5(4) ?
N2A C6A C5A 116.9(3) ?
C7A C6A C5A 122.6(3) ?
C8A C7A C6A 119.9(4) ?
C8A C7A H7AA 120.0 ?
C6A C7A H7AA 120.0 ?
C7A C8A C9A 118.9(4) ?
C7A C8A H8AA 120.6 ?
C9A C8A H8AA 120.6 ?
C10A C9A C8A 118.7(4) ?
C10A C9A H9AA 120.7 ?
C8A C9A H9AA 120.7 ?
N2A C10A C9A 122.7(4) ?
N2A C10A H10A 118.6 ?
C9A C10A H10A 118.6 ?
C1B N1B C5B 119.2(3) ?
C1B N1B Hg1 122.4(2) ?
C5B N1B Hg1 118.3(2) ?
C10B N2B C6B 119.3(3) ?
C10B N2B Hg1 125.6(2) ?
C6B N2B Hg1 114.8(2) ?
N1B C1B C2B 122.5(4) ?
N1B C1B H1BA 118.7 ?
C2B C1B H1BA 118.7 ?
C1B C2B C3B 118.7(4) ?
C1B C2B H2BA 120.7 ?
C3B C2B H2BA 120.7 ?
C2B C3B C4B 119.4(4) ?
C2B C3B H3BA 120.3 ?
C4B C3B H3BA 120.3 ?
C3B C4B C5B 119.7(4) ?
C3B C4B H4BA 120.2 ?
C5B C4B H4BA 120.2 ?
N1B C5B C4B 120.5(3) ?
N1B C5B C6B 117.4(3) ?
C4B C5B C6B 122.1(3) ?
N2B C6B C7B 120.4(3) ?
N2B C6B C5B 116.5(3) ?
C7B C6B C5B 123.0(3) ?
C8B C7B C6B 119.8(4) ?
C8B C7B H7BA 120.1 ?
C6B C7B H7BA 120.1 ?
C7B C8B C9B 119.5(4) ?
C7B C8B H8BA 120.3 ?
C9B C8B H8BA 120.3 ?
C10B C9B C8B 118.3(4) ?
C10B C9B H9BA 120.9 ?
C8B C9B H9BA 120.9 ?
N2B C10B C9B 122.7(4) ?
N2B C10B H10B 118.6 ?
C9B C10B H10B 118.6 ?
H1WA O1W H1WB 110(3) ?

loop_
_geom_bond_atom_site_label_1
_geom_bond_atom_site_label_2
_geom_bond_site_symmetry_2
_geom_bond_distance
_geom_bond_publ_flag
Hg1 N1B . 2.229(3) y
Hg1 N1A . 2.232(3) y
Hg1 N2A . 2.332(3) y
Hg1 N2B . 2.341(3) y
Hg1 O1 . 2.703(3) y
Hg1 O3 1_655 2.953(3) y
S1 O3 . 1.430(3) y
S1 O2 . 1.436(3) y
S1 O1 . 1.439(3) y
S1 O4 . 1.653(3) y
S2 O7 . 1.413(3) y
S2 O6 . 1.431(3) y
S2 O8 . 1.438(3) y
S2 O5 . 1.665(3) y
O4 O5 . 1.477(3) y
N1A C1A . 1.338(5) ?
N1A C5A . 1.350(4) ?
N2A C10A . 1.334(5) ?
N2A C6A . 1.340(4) ?
C1A C2A . 1.366(5) ?
C1A H1AA . 0.9300 ?
C2A C3A . 1.370(6) ?
C2A H2AA . 0.9300 ?
C3A C4A . 1.387(6) ?
C3A H3AA . 0.9300 ?
C4A C5A . 1.385(5) ?
C4A H4AA . 0.9300 ?
C5A C6A . 1.482(5) ?
C6A C7A . 1.385(5) ?
C7A C8A . 1.371(6) ?
C7A H7AA . 0.9300 ?
C8A C9A . 1.378(5) ?
C8A H8AA . 0.9300 ?
C9A C10A . 1.366(5) ?
C9A H9AA . 0.9300 ?
C10A H10A . 0.9300 ?
N1B C1B . 1.338(5) ?
N1B C5B . 1.349(4) ?
N2B C10B . 1.339(5) ?
N2B C6B . 1.348(4) ?
C1B C2B . 1.362(5) ?
C1B H1BA . 0.9300 ?
C2B C3B . 1.372(6) ?
C2B H2BA . 0.9300 ?
C3B C4B . 1.374(6) ?
C3B H3BA . 0.9300 ?
C4B C5B . 1.376(5) ?
C4B H4BA . 0.9300 ?
C5B C6B . 1.481(5) ?
C6B C7B . 1.376(5) ?
C7B C8B . 1.370(5) ?
C7B H7BA . 0.9300 ?
C8B C9B . 1.380(5) ?
C8B H8BA . 0.9300 ?
C9B C10B . 1.362(5) ?
C9B H9BA . 0.9300 ?
C10B H10B . 0.9300 ?
O1W H1WA . 0.82(2) ?
O1W H1WB . 0.82(2) ?

loop_
_geom_hbond_atom_site_label_D
_geom_hbond_atom_site_label_H
_geom_hbond_atom_site_label_A
_geom_hbond_site_symmetry_A
_geom_hbond_distance_DH
_geom_hbond_distance_HA
_geom_hbond_distance_DA
_geom_hbond_angle_DHA
O1W H1WB O8 1_655 0.82(2) 1.92(7) 2.703(13) 160(16)
C7A H7AA O2 3_656 0.93 2.41 3.336(5) 170.8
C8A H8AA O7 3_656 0.93 2.40 3.301(5) 163.1
C1A H1AA O6 . 0.93 2.60 3.430(5) 149.5

loop_
_geom_torsion_atom_site_label_1
_geom_torsion_atom_site_label_2
_geom_torsion_atom_site_label_3
_geom_torsion_atom_site_label_4
_geom_torsion
_geom_torsion_publ_flag
S1 O4 O5 S2 125.56(17) y
O1 S1 O4 O5 -69.8(2) y
O2 S1 O4 O5 171.8(2) y
O3 S1 O4 O5 51.6(2) y
O6 S2 O4 O5 112.3(3) y
O7 S2 O5 O4 49.3(3) y
O8 S2 O5 O4 168.1(2) y
